data_1560772
loop_
_publ_author_name
'Jin, Haoqing'
'Xu, Jianing'
'Zhang, Liying'
'Ma, Bing'
'Shi, Xiangxiang'
'Fan, Yong'
'Wang, Li'

_publ_section_title
;
 Multi-responsive luminescent sensor based on Zn (II) metal-organic
 framework for selective sensing of Cr(III), Cr(VI) ions and p-nitrotolune
;
_journal_name_full 'Journal of Solid State Chemistry'
_journal_page_first 168
_journal_page_last 174
_journal_paper_doi 10.1016/j.jssc.2018.08.035
_journal_volume 268
_journal_year 2018
_chemical_formula_sum 'C25 H16 N2 O8 Zn2'
_chemical_formula_weight 603.14
_space_group_IT_number 14
_space_group_name_Hall '-P 2ybc'
_space_group_name_H-M_alt 'P 1 21/c 1'
_symmetry_cell_setting monoclinic
_symmetry_space_group_name_H-M 'P 1 21/c 1'
_atom_sites_solution_hydrogens geom
_atom_sites_solution_primary direct
_atom_sites_solution_secondary difmap
_cell_angle_alpha 90.00
_cell_angle_beta 116.53(3)
_cell_angle_gamma 90.00
_cell_formula_units_Z 4
_cell_length_a 12.337(3)
_cell_length_b 16.241(3)
_cell_length_c 12.950(3)
_cell_measurement_reflns_used 3747
_cell_measurement_temperature 293(2)
_cell_measurement_theta_max 24.25
_cell_measurement_theta_min 2.16
_cell_volume 2321.5(11)
_computing_structure_refinement 'SHELXL-97 (Sheldrick, 1997)'
_computing_structure_solution 'SHELXS-97 (Sheldrick, 1990)'
_diffrn_ambient_temperature 293(2)
_diffrn_measured_fraction_theta_full 0.999
_diffrn_measured_fraction_theta_max 0.999
_diffrn_measurement_device_type 'Bruker P4'
_diffrn_radiation_monochromator graphite
_diffrn_radiation_source 'fine-focus sealed tube'
_diffrn_radiation_type MoK\a
_diffrn_radiation_wavelength 0.71073
_diffrn_reflns_av_R_equivalents 0.0248
_diffrn_reflns_av_sigmaI/netI 0.0185
_diffrn_reflns_limit_h_max 14
_diffrn_reflns_limit_h_min -14
_diffrn_reflns_limit_k_max 18
_diffrn_reflns_limit_k_min -18
_diffrn_reflns_limit_l_max 14
_diffrn_reflns_limit_l_min -14
_diffrn_reflns_number 18584
_diffrn_reflns_theta_full 24.25
_diffrn_reflns_theta_max 24.25
_diffrn_reflns_theta_min 2.16
_exptl_absorpt_coefficient_mu 2.122
_exptl_crystal_colour colorless
_exptl_crystal_density_diffrn 1.726
_exptl_crystal_density_method 'not measured'
_exptl_crystal_description block
_exptl_crystal_F_000 1216
_refine_diff_density_max 0.404
_refine_diff_density_min -0.278
_refine_diff_density_rms 0.058
_refine_ls_extinction_method none
_refine_ls_goodness_of_fit_ref 1.013
_refine_ls_hydrogen_treatment mixed
_refine_ls_matrix_type full
_refine_ls_number_parameters 378
_refine_ls_number_reflns 3747
_refine_ls_number_restraints 1
_refine_ls_restrained_S_all 1.019
_refine_ls_R_factor_all 0.0290
_refine_ls_R_factor_gt 0.0257
_refine_ls_shift/su_max 0.003
_refine_ls_shift/su_mean 0.000
_refine_ls_structure_factor_coef Fsqd
_refine_ls_weighting_details 'calc w=1/[\s^2^(Fo^2^)+(0.0356P)^2^+2.1779P] where P=(Fo^2^+2Fc^2^)/3'
_refine_ls_weighting_scheme calc
_refine_ls_wR_factor_gt 0.0642
_refine_ls_wR_factor_ref 0.0663
_reflns_number_gt 3427
_reflns_number_total 3747
_reflns_threshold_expression >2sigma(I)
_cod_data_source_file JSSC-2018-268-168.cif
_cod_data_source_block 1
_cod_original_cell_volume 2321.7(8)
_cod_original_sg_symbol_H-M 'P 21/c'
_cod_database_code 1560772

loop_
_symmetry_equiv_pos_as_xyz
'x, y, z'
'-x, y+1/2, -z+1/2'
'-x, -y, -z'
'x, -y-1/2, z-1/2'

loop_
_atom_site_label
_atom_site_type_symbol
_atom_site_fract_x
_atom_site_fract_y
_atom_site_fract_z
_atom_site_U_iso_or_equiv
_atom_site_adp_type
_atom_site_occupancy
_atom_site_symmetry_multiplicity
_atom_site_calc_flag
_atom_site_refinement_flags
_atom_site_disorder_assembly
_atom_site_disorder_group
O3 O 0.74829(18) 0.83222(11) 1.23769(15) 0.0367(4) Uani 1 1 d . . .
C13 C 1.2528(3) 0.76565(17) 0.9943(3) 0.0373(7) Uani 1 1 d . . .
C12 C 1.2328(3) 0.7794(2) 1.0859(3) 0.0463(8) Uani 1 1 d . . .
C14 C 1.1804(3) 0.70716(19) 0.9131(3) 0.0401(7) Uani 1 1 d . . .
C15 C 1.0887(3) 0.66346(17) 0.9222(2) 0.0342(6) Uani 1 1 d . . .
C11 C 1.1422(3) 0.73644(19) 1.0975(3) 0.0429(7) Uani 1 1 d . . .
C10 C 1.0706(2) 0.67928(16) 1.0147(2) 0.0294(6) Uani 1 1 d . . .
O6 O 1.15105(18) 0.53129(13) 1.17932(17) 0.0411(5) Uani 1 1 d . . .
C9 C 1.0990(2) 0.54014(17) 1.2390(3) 0.0351(6) Uani 1 1 d . . .
N2 N 0.45230(19) 1.09017(12) 0.16097(18) 0.0263(5) Uani 1 1 d . . .
C21 C 0.3661(4) 1.0409(2) 0.1586(3) 0.0639(11) Uani 1 1 d . . .
H13 H 0.3227 1.0093 0.0930 0.077 Uiso 1 1 calc R . .
C25 C 0.5126(4) 1.1353(2) 0.2535(3) 0.0654(12) Uani 1 1 d . . .
H16 H 0.5733 1.1700 0.2549 0.078 Uiso 1 1 calc R . .
Zn1 Zn 0.51521(3) 0.903343(17) 0.97747(2) 0.02361(10) Uani 1 1 d U . .
Zn2 Zn 0.28473(3) 1.052079(17) 0.75090(2) 0.02422(10) Uani 1 1 d . . .
O1 O 0.38484(17) 1.00730(10) 0.90639(14) 0.0236(4) Uani 1 1 d . . .
N1 N 0.33666(19) 1.05890(12) 0.62937(18) 0.0262(5) Uani 1 1 d . . .
O2 O 0.66315(18) 0.81800(11) 1.04672(16) 0.0386(5) Uani 1 1 d . . .
O4 O 0.3677(2) 0.80215(16) 0.9007(2) 0.0634(7) Uani 1 1 d . . .
C18 C 0.3804(2) 1.07474(15) 0.4437(2) 0.0247(5) Uani 1 1 d . . .
C23 C 0.4026(2) 1.08169(15) 0.3442(2) 0.0244(5) Uani 1 1 d . . .
C4 C 0.8849(2) 0.68885(16) 1.2721(2) 0.0304(6) Uani 1 1 d . . .
C3 C 0.8310(2) 0.73181(15) 1.1685(2) 0.0269(5) Uani 1 1 d . . .
C19 C 0.4408(3) 1.12375(18) 0.5406(2) 0.0349(6) Uani 1 1 d . . .
C8 C 0.8631(2) 0.71250(15) 1.0849(2) 0.0286(6) Uani 1 1 d . . .
C1 C 0.7395(2) 0.79943(15) 1.1481(2) 0.0280(6) Uani 1 1 d . . .
C16 C 0.2773(3) 1.01152(17) 0.5358(2) 0.0362(7) Uani 1 1 d . . .
O5 O 0.4164(2) 0.86435(14) 1.0621(2) 0.0565(6) Uani 1 1 d U . .
C5 C 0.9692(2) 0.62703(17) 1.2910(2) 0.0322(6) Uani 1 1 d . . .
C2 C 0.3508(3) 0.81338(19) 0.9843(3) 0.0440(8) Uani 1 1 d . . .
C22 C 0.3396(4) 1.0350(2) 0.2472(3) 0.0629(11) Uani 1 1 d . . .
H14 H 0.2788 0.9996 0.2435 0.075 Uiso 1 1 calc R . .
C17 C 0.2968(3) 1.01764(17) 0.4432(2) 0.0369(7) Uani 1 1 d . . .
H10 H 0.2550 0.9842 0.3792 0.044 Uiso 1 1 calc R . .
C20 C 0.4173(3) 1.11433(17) 0.6308(2) 0.0354(6) Uani 1 1 d . . .
C24 C 0.4905(4) 1.1334(2) 0.3450(3) 0.0683(12) Uani 1 1 d . . .
H15 H 0.5341 1.1668 0.4086 0.082 Uiso 1 1 calc R . .
O7 O 1.1241(2) 0.49575(16) 1.3237(2) 0.0733(9) Uani 1 1 d . . .
O8 O 0.97708(16) 0.63466(11) 1.01813(15) 0.0327(4) Uani 1 1 d . . .
C7 C 0.9512(2) 0.65228(15) 1.1068(2) 0.0260(5) Uani 1 1 d . . .
C6 C 1.0048(2) 0.60763(15) 1.2092(2) 0.0290(6) Uani 1 1 d . . .
H4 H 0.828(2) 0.7415(16) 1.009(2) 0.030(7) Uiso 1 1 d . . .
H8 H 1.033(2) 0.6239(17) 0.867(2) 0.031(7) Uiso 1 1 d . . .
H11 H 0.497(3) 1.1610(18) 0.550(2) 0.037(8) Uiso 1 1 d . . .
H2 H 0.861(3) 0.7013(18) 1.334(3) 0.042(8) Uiso 1 1 d . . .
H7 H 1.194(3) 0.697(2) 0.850(3) 0.062(10) Uiso 1 1 d . . .
H9 H 0.220(3) 0.972(2) 0.533(3) 0.048(9) Uiso 1 1 d . . .
H3 H 1.006(3) 0.5994(19) 1.366(3) 0.048(9) Uiso 1 1 d . . .
H1 H 0.333(3) 0.9975(17) 0.911(2) 0.024(8) Uiso 1 1 d . . .
H12 H 0.456(3) 1.1491(19) 0.696(3) 0.044(8) Uiso 1 1 d . . .
H5 H 1.131(3) 0.7447(19) 1.169(3) 0.051(9) Uiso 1 1 d . . .
H6 H 1.282(4) 0.823(3) 1.141(4) 0.089(13) Uiso 1 1 d . . .

loop_
_atom_site_aniso_label
_atom_site_aniso_U_11
_atom_site_aniso_U_22
_atom_site_aniso_U_33
_atom_site_aniso_U_23
_atom_site_aniso_U_13
_atom_site_aniso_U_12
O3 0.0599(12) 0.0284(10) 0.0321(10) 0.0024(8) 0.0297(10) 0.0117(9)
C13 0.0374(15) 0.0368(15) 0.0461(17) 0.0148(13) 0.0262(14) 0.0044(12)
C12 0.0463(18) 0.0503(19) 0.052(2) -0.0055(15) 0.0311(16) -0.0119(15)
C14 0.0475(18) 0.0459(17) 0.0390(17) 0.0158(14) 0.0300(15) 0.0122(14)
C15 0.0382(15) 0.0367(15) 0.0345(15) 0.0037(13) 0.0222(13) 0.0038(13)
C11 0.0486(18) 0.0496(18) 0.0444(18) -0.0081(14) 0.0331(16) -0.0114(14)
C10 0.0288(13) 0.0323(14) 0.0333(14) 0.0061(11) 0.0194(12) 0.0033(11)
O6 0.0434(11) 0.0515(12) 0.0347(11) 0.0030(9) 0.0231(10) 0.0194(9)
C9 0.0298(14) 0.0353(15) 0.0431(17) 0.0056(13) 0.0189(13) 0.0034(11)
N2 0.0327(12) 0.0293(11) 0.0249(11) 0.0026(9) 0.0201(10) 0.0038(9)
C21 0.094(3) 0.077(2) 0.048(2) -0.0351(18) 0.055(2) -0.048(2)
C25 0.089(3) 0.084(3) 0.047(2) -0.0296(19) 0.051(2) -0.056(2)
Zn1 0.02933(17) 0.02517(16) 0.02211(16) 0.00019(11) 0.01667(13) -0.00069(11)
Zn2 0.03188(17) 0.02559(16) 0.02098(16) -0.00033(11) 0.01700(13) -0.00069(11)
O1 0.0232(9) 0.0282(9) 0.0236(9) 0.0022(7) 0.0142(8) -0.0001(7)
N1 0.0332(12) 0.0273(11) 0.0244(11) -0.0001(9) 0.0186(10) -0.0004(9)
O2 0.0441(11) 0.0386(11) 0.0330(11) 0.0002(9) 0.0171(9) 0.0168(9)
O4 0.0594(15) 0.0818(17) 0.0722(17) 0.0300(14) 0.0502(14) 0.0082(13)
C18 0.0303(13) 0.0253(12) 0.0238(13) 0.0015(10) 0.0170(11) 0.0040(10)
C23 0.0294(13) 0.0265(12) 0.0235(13) 0.0038(10) 0.0175(11) 0.0041(10)
C4 0.0341(14) 0.0329(14) 0.0301(14) -0.0004(11) 0.0196(12) 0.0028(11)
C3 0.0285(13) 0.0265(13) 0.0305(14) -0.0018(11) 0.0176(12) -0.0023(10)
C19 0.0432(16) 0.0371(15) 0.0344(16) -0.0056(12) 0.0264(14) -0.0149(13)
C8 0.0336(14) 0.0275(13) 0.0301(14) 0.0037(11) 0.0189(12) -0.0003(11)
C1 0.0329(14) 0.0229(12) 0.0349(15) 0.0033(11) 0.0211(13) 0.0019(10)
C16 0.0484(17) 0.0388(15) 0.0328(15) -0.0108(12) 0.0283(14) -0.0185(13)
O5 0.0530(13) 0.0461(13) 0.0886(18) 0.0103(13) 0.0479(14) -0.0071(11)
C5 0.0337(14) 0.0367(15) 0.0289(15) 0.0066(12) 0.0163(13) 0.0041(12)
C2 0.0374(17) 0.0394(17) 0.067(2) 0.0270(16) 0.0334(17) 0.0128(14)
C22 0.090(3) 0.075(2) 0.051(2) -0.0325(18) 0.056(2) -0.053(2)
C17 0.0501(17) 0.0411(16) 0.0304(15) -0.0125(12) 0.0279(14) -0.0163(13)
C20 0.0477(17) 0.0366(15) 0.0301(15) -0.0103(12) 0.0247(14) -0.0134(13)
C24 0.099(3) 0.087(3) 0.0430(19) -0.0384(19) 0.053(2) -0.063(2)
O7 0.0720(17) 0.0794(18) 0.103(2) 0.0573(16) 0.0699(17) 0.0460(14)
O8 0.0361(10) 0.0366(10) 0.0349(11) -0.0025(8) 0.0244(9) -0.0036(8)
C7 0.0297(13) 0.0272(13) 0.0298(14) -0.0026(11) 0.0211(12) -0.0041(10)
C6 0.0245(13) 0.0297(13) 0.0363(15) 0.0002(11) 0.0168(12) 0.0004(10)

loop_
_atom_type_symbol
_atom_type_description
_atom_type_scat_dispersion_real
_atom_type_scat_dispersion_imag
_atom_type_scat_source
C C 0.0033 0.0016 'International Tables Vol C Tables 4.2.6.8 and 6.1.1.4'
H H 0.0000 0.0000 'International Tables Vol C Tables 4.2.6.8 and 6.1.1.4'
N N 0.0061 0.0033 'International Tables Vol C Tables 4.2.6.8 and 6.1.1.4'
O O 0.0106 0.0060 'International Tables Vol C Tables 4.2.6.8 and 6.1.1.4'
Zn Zn 0.2839 1.4301 'International Tables Vol C Tables 4.2.6.8 and 6.1.1.4'

loop_
_geom_angle_atom_site_label_1
_geom_angle_atom_site_label_2
_geom_angle_atom_site_label_3
_geom_angle
_geom_angle_site_symmetry_1
_geom_angle_site_symmetry_3
C1 O3 Zn2 123.67(16) . 3_677
C12 C13 C14 118.1(3) . .
C12 C13 C2 118.0(3) . 1_655
C14 C13 C2 123.9(3) . 1_655
C13 C12 C11 119.4(3) . .
C15 C14 C13 123.7(3) . .
C10 C15 C14 116.6(3) . .
C12 C11 C10 121.2(3) . .
C15 C10 O8 113.8(2) . .
C15 C10 C11 120.9(3) . .
O8 C10 C11 125.2(2) . .
C9 O6 Zn2 110.14(18) . 4_676
O6 C9 O7 120.3(3) . .
O6 C9 C6 119.1(2) . .
O7 C9 C6 120.6(2) . .
C25 N2 C21 118.8(2) . .
C25 N2 Zn1 121.78(18) . 3_676
C21 N2 Zn1 119.41(19) . 3_676
N2 C21 C22 121.9(3) . .
N2 C25 C24 122.7(3) . .
N2 Zn1 O1 108.81(8) 3_676 3_677
N2 Zn1 O5 152.78(10) 3_676 .
O1 Zn1 O5 97.54(9) 3_677 .
N2 Zn1 O2 86.29(8) 3_676 .
O1 Zn1 O2 91.72(8) 3_677 .
O5 Zn1 O2 99.98(9) . .
N2 Zn1 O1 89.23(7) 3_676 .
O1 Zn1 O1 81.59(8) 3_677 .
O5 Zn1 O1 87.91(8) . .
O2 Zn1 O1 170.31(7) . .
N2 Zn1 O4 94.93(9) 3_676 .
O1 Zn1 O4 155.79(8) 3_677 .
O5 Zn1 O4 58.35(9) . .
O2 Zn1 O4 94.57(9) . .
O1 Zn1 O4 94.38(8) . .
O3 Zn2 N1 99.33(8) 3_677 .
O3 Zn2 O1 109.64(7) 3_677 .
N1 Zn2 O1 124.31(8) . .
O3 Zn2 O6 121.97(9) 3_677 4_475
N1 Zn2 O6 99.42(8) . 4_475
O1 Zn2 O6 103.47(8) . 4_475
Zn2 O1 Zn1 112.58(8) . 3_677
Zn2 O1 Zn1 135.14(9) . .
Zn1 O1 Zn1 98.41(8) 3_677 .
C20 N1 C16 120.0(2) . .
C20 N1 Zn2 122.59(18) . .
C16 N1 Zn2 116.93(17) . .
C1 O2 Zn1 133.58(16) . .
C2 O4 Zn1 85.7(2) . .
C17 C18 C19 119.1(2) . .
C17 C18 C23 119.2(2) . .
C19 C18 C23 121.7(2) . .
C24 C23 C22 118.0(2) . .
C24 C23 C18 120.6(2) . .
C22 C23 C18 121.4(2) . .
C5 C4 C3 122.2(2) . .
C8 C3 C4 118.2(2) . .
C8 C3 C1 119.6(2) . .
C4 C3 C1 122.2(2) . .
C20 C19 C18 119.2(3) . .
C3 C8 C7 118.9(2) . .
O3 C1 O2 125.7(2) . .
O3 C1 C3 113.7(2) . .
O2 C1 C3 120.5(2) . .
C17 C16 N1 121.8(2) . .
C2 O5 Zn1 95.58(19) . .
C6 C5 C4 120.7(3) . .
O4 C2 O5 120.3(3) . .
O4 C2 C13 118.2(3) . 1_455
O5 C2 C13 121.6(3) . 1_455
C21 C22 C23 119.5(3) . .
C16 C17 C18 118.7(3) . .
C19 C20 N1 121.2(3) . .
C25 C24 C23 119.0(3) . .
C7 O8 C10 115.7(2) . .
O8 C7 C6 120.4(2) . .
O8 C7 C8 115.7(2) . .
C6 C7 C8 123.7(2) . .
C5 C6 C7 116.3(2) . .
C5 C6 C9 116.7(2) . .
C7 C6 C9 127.1(2) . .

loop_
_geom_bond_atom_site_label_1
_geom_bond_atom_site_label_2
_geom_bond_distance
_geom_bond_site_symmetry_2
O3 C1 1.237(3) .
O3 Zn2 1.9424(18) 3_677
C13 C12 1.334(4) .
C13 C14 1.403(4) .
C13 C2 1.489(4) 1_655
C12 C11 1.381(4) .
C14 C15 1.384(4) .
C15 C10 1.338(4) .
C11 C10 1.395(4) .
C10 O8 1.380(3) .
O6 C9 1.214(3) .
O6 Zn2 2.0118(19) 4_676
C9 O7 1.231(3) .
C9 C6 1.516(4) .
N2 C25 1.315(4) .
N2 C21 1.320(4) .
N2 Zn1 2.007(2) 3_676
C21 C22 1.330(4) .
C25 C24 1.330(4) .
Zn1 N2 2.007(2) 3_676
Zn1 O1 2.0572(18) 3_677
Zn1 O5 2.069(2) .
Zn1 O2 2.1435(18) .
Zn1 O1 2.2277(17) .
Zn1 O4 2.321(3) .
Zn2 O3 1.9424(18) 3_677
Zn2 N1 1.949(2) .
Zn2 O1 1.9717(18) .
Zn2 O6 2.0118(19) 4_475
O1 Zn1 2.0572(18) 3_677
N1 C20 1.336(3) .
N1 C16 1.343(3) .
O2 C1 1.263(3) .
O4 C2 1.205(4) .
C18 C17 1.385(4) .
C18 C19 1.388(4) .
C18 C23 1.437(3) .
C23 C24 1.368(4) .
C23 C22 1.372(4) .
C4 C5 1.386(4) .
C4 C3 1.390(4) .
C3 C8 1.346(4) .
C3 C1 1.511(3) .
C19 C20 1.332(4) .
C8 C7 1.394(4) .
C16 C17 1.327(4) .
O5 C2 1.276(4) .
C5 C6 1.353(4) .
C2 C13 1.489(4) 1_455
O8 C7 1.353(3) .
C7 C6 1.393(4) .
